data_2015637
loop_
_publ_author_name
'Redhammer, G\"unther J.'
'Roth, Georg'
'Amthauer, Georg'

_publ_section_title
;
 Ca~7.96~Cu~0.04~Ge~5~O~18~: a new calcium germanate with GeO~4~ and
 Ge~3~O~10~ units
;
_journal_coeditor_code FA3041
_journal_issue 11
_journal_name_full 'Acta Crystallographica Section C'
_journal_page_first i94
_journal_page_last i96
_journal_paper_doi 10.1107/S010827010604176X
_journal_volume 62
_journal_year 2006
_chemical_formula_iupac 'Ca7.96 Cu0.04 Ge5 O18'
_chemical_formula_moiety 'Ge3 O10 , 2Ge O4 , 7.96Ca , 0.04Cu'
_chemical_formula_sum 'Ca7.96 Cu0.04 Ge5 O18'
_chemical_formula_weight 972.53
_chemical_name_systematic ?
_space_group_crystal_system orthorhombic
_space_group_IT_number 60
_space_group_name_Hall '-P 2n 2ab'
_space_group_name_H-M_alt 'P b c n'
_symmetry_space_group_name_Hall '-P 2n 2ab'
_symmetry_space_group_name_H-M 'P b c n'
_audit_creation_method 'WinGX routine CIF_UPDATE'
_cell_angle_alpha 90
_cell_angle_beta 90
_cell_angle_gamma 90
_cell_formula_units_Z 4
_cell_length_a 5.2436(2)
_cell_length_b 11.6079(5)
_cell_length_c 28.9238(11)
_cell_measurement_reflns_used 17356
_cell_measurement_temperature 295(2)
_cell_measurement_theta_max 28.8
_cell_measurement_theta_min 2.8
_cell_volume 1760.51(12)
_computing_cell_refinement 'SAINT-Plus (Bruker, 2001)'
_computing_data_collection 'SMART (Bruker, 2001)'
_computing_data_reduction 'SAINT-Plus (Bruker, 2001)'
_computing_molecular_graphics 'DIAMOND (Brandenburg, 2005)'
_computing_publication_material 'WinGX (Version 1.70.01; Farrugia 1999)'
_computing_structure_refinement 'SHELXL97 (Sheldrick, 1997)'
_computing_structure_solution 'SHELXS97 (Sheldrick, 1997)'
_diffrn_measured_fraction_theta_full 0.973
_diffrn_measured_fraction_theta_max 0.973
_diffrn_measurement_device '3-circle diffractometer'
_diffrn_measurement_device_type 'Bruker SMART APEX CCD area-detector'
_diffrn_measurement_method 'rotation, \w scans at four different \f positions'
_diffrn_radiation_type MoK\a
_diffrn_radiation_wavelength 0.71073
_diffrn_reflns_av_R_equivalents 0.0453
_diffrn_reflns_limit_h_max 7
_diffrn_reflns_limit_h_min -7
_diffrn_reflns_limit_k_max 15
_diffrn_reflns_limit_k_min -15
_diffrn_reflns_limit_l_max 38
_diffrn_reflns_limit_l_min -37
_diffrn_reflns_number 19710
_diffrn_reflns_theta_full 28.82
_diffrn_reflns_theta_max 28.82
_diffrn_reflns_theta_min 2.82
_diffrn_standards_decay_% 0
_diffrn_standards_interval_count 0
_diffrn_standards_interval_time 0
_diffrn_standards_number 0
_exptl_absorpt_coefficient_mu 10.897
_exptl_absorpt_correction_T_max 0.42
_exptl_absorpt_correction_T_min 0.29
_exptl_absorpt_correction_type numerical
_exptl_absorpt_process_details 'via equivalents using X-SHAPE (Stoe & Cie 1996)'
_exptl_crystal_colour 'light green'
_exptl_crystal_density_diffrn 3.669
_exptl_crystal_density_method 'not measured'
_exptl_crystal_description cuboid
_exptl_crystal_F_000 1857.0
_exptl_crystal_size_max 0.12
_exptl_crystal_size_mid 0.11
_exptl_crystal_size_min 0.08
_refine_diff_density_max 0.928
_refine_diff_density_min -0.575
_refine_ls_extinction_coef 0.00105(9)
_refine_ls_extinction_expression Fc^*^=kFc[1+0.001xFc^2^\l^3^/sin(2\q)]^-1/4^
_refine_ls_extinction_method 'SHELXL97 (Sheldrick, 1997)'
_refine_ls_goodness_of_fit_ref 1.076
_refine_ls_matrix_type full
_refine_ls_number_parameters 146
_refine_ls_number_reflns 2229
_refine_ls_number_restraints 1
_refine_ls_restrained_S_all 1.075
_refine_ls_R_factor_gt 0.0222
_refine_ls_shift/su_max 0.001
_refine_ls_structure_factor_coef Fsqd
_refine_ls_weighting_details 'calc w = 1/[\s^2^(Fo^2^)+(0.0318P)^2^+0.7889P] where P=(Fo^2^+2Fc^2^)/3'
_refine_ls_weighting_scheme calc
_refine_ls_wR_factor_ref 0.0587
_reflns_number_gt 1930
_reflns_number_total 2229
_reflns_threshold_expression I>2\s(I)
_cod_data_source_file fa3041.cif
_cod_data_source_block I
_cod_database_code 2015637
_cod_database_fobs_code 2015637

loop_
_symmetry_equiv_pos_as_xyz
'x, y, z'
'-x+1/2, -y+1/2, z+1/2'
'x+1/2, -y+1/2, -z'
'-x, y, -z+1/2'
'-x, -y, -z'
'x-1/2, y-1/2, -z-1/2'
'-x-1/2, y-1/2, z'
'x, -y, z-1/2'

loop_
_atom_site_type_symbol
_atom_site_label
_atom_site_fract_x
_atom_site_fract_y
_atom_site_fract_z
_atom_site_U_iso_or_equiv
_atom_site_adp_type
_atom_site_calc_flag
_atom_site_refinement_flags
_atom_site_occupancy
Ge Ge1 0.56772(5) 0.40572(2) 0.443145(9) 0.00880(8) Uani d . 1
Ge Ge2 0.44398(5) 0.59288(2) 0.328864(9) 0.00853(8) Uani d . 1
Ge Ge3 0.5 0.76777(3) 0.25 0.00863(9) Uani d S 1
Ca Ca1 0.49873(10) 0.71883(5) 0.442698(17) 0.00998(12) Uani d . 1
Ca Ca2 1 0.5 0.5 0.01125(19) Uani d SP 0.959(3)
Cu Cu2 1 0.5 0.5 0.01125(19) Uani d SP 0.041(3)
Ca Ca3 0.99252(9) 0.48754(5) 0.37788(2) 0.01382(12) Uani d . 1
Ca Ca4 0.50723(9) 0.28246(4) 0.331122(18) 0.01016(11) Uani d . 1
Ca Ca5 0 0.52092(6) 0.25 0.01266(16) Uani d S 1
O O1 0.7136(4) 0.54350(16) 0.44046(6) 0.0133(4) Uani d . 1
O O2 0.7134(3) 0.33463(15) 0.39631(6) 0.0120(4) Uani d . 1
O O3 0.7137(3) 0.34107(15) 0.49146(6) 0.0121(4) Uani d . 1
O O4 0.2354(4) 0.40499(16) 0.44104(6) 0.0129(4) Uani d . 1
O O5 0.2872(3) 0.65771(15) 0.37524(6) 0.0123(4) Uani d . 1
O O6 0.3032(3) 0.45886(15) 0.32178(6) 0.0126(4) Uani d . 1
O O7 0.2941(3) 0.67192(15) 0.28106(6) 0.0098(4) Uani d . 1
O O8 0.7719(3) 0.60137(15) 0.32341(6) 0.0107(4) Uani d . 1
O O9 0.6768(3) 0.85326(15) 0.28583(6) 0.0142(4) Uani d . 1

loop_
_atom_site_aniso_label
_atom_site_aniso_U_11
_atom_site_aniso_U_22
_atom_site_aniso_U_33
_atom_site_aniso_U_12
_atom_site_aniso_U_13
_atom_site_aniso_U_23
Ge1 0.00770(15) 0.00938(15) 0.00930(15) 0.00019(10) 0.00051(9) 0.00072(10)
Ge2 0.00749(13) 0.00883(14) 0.00927(14) -0.00013(9) -0.00003(9) 0.00014(10)
Ge3 0.00916(17) 0.00863(18) 0.00811(18) 0 -0.00020(14) 0
Ca1 0.0110(3) 0.0094(3) 0.0096(3) -0.0003(2) 0.00051(18) 0.00058(18)
Ca2 0.0093(3) 0.0130(4) 0.0114(4) -0.0004(3) -0.0009(3) -0.0019(3)
Cu2 0.0093(3) 0.0130(4) 0.0114(4) -0.0004(3) -0.0009(3) -0.0019(3)
Ca3 0.0102(2) 0.0164(3) 0.0148(3) 0.0013(2) 0.0022(2) 0.0061(2)
Ca4 0.0098(2) 0.0097(3) 0.0109(3) -0.00060(19) 0.00023(19) -0.00076(19)
Ca5 0.0148(3) 0.0097(3) 0.0134(4) 0 0.0002(3) 0
O1 0.0125(9) 0.0107(9) 0.0167(10) -0.0002(8) 0.0019(7) 0.0010(8)
O2 0.0106(8) 0.0149(10) 0.0105(9) 0.0012(7) 0.0011(7) -0.0011(7)
O3 0.0108(8) 0.0142(9) 0.0112(9) 0.0007(7) -0.0002(7) 0.0026(7)
O4 0.0085(9) 0.0150(10) 0.0152(10) -0.0010(7) -0.0001(7) 0.0013(8)
O5 0.0114(9) 0.0153(10) 0.0102(9) 0.0006(7) 0.0006(7) -0.0005(7)
O6 0.0130(9) 0.0096(9) 0.0152(9) -0.0010(7) 0.0015(7) -0.0014(8)
O7 0.0084(8) 0.0117(9) 0.0094(9) -0.0011(7) 0.0012(7) 0.0027(7)
O8 0.0085(8) 0.0114(9) 0.0123(9) 0.0000(7) 0.0007(7) 0.0012(8)
O9 0.0162(9) 0.0104(9) 0.0159(10) 0.0016(7) -0.0067(8) -0.0019(8)

loop_
_atom_type_symbol
_atom_type_description
_atom_type_scat_dispersion_real
_atom_type_scat_dispersion_imag
_atom_type_scat_source
O O 0.0106 0.006 'International Tables Vol C Tables 4.2.6.8 and 6.1.1.4'
Ca Ca 0.2262 0.3064 'International Tables Vol C Tables 4.2.6.8 and 6.1.1.4'
Cu Cu 0.3201 1.2651 'International Tables Vol C Tables 4.2.6.8 and 6.1.1.4'
Ge Ge 0.1547 1.8001 'International Tables Vol C Tables 4.2.6.8 and 6.1.1.4'

loop_
_geom_angle_atom_site_label_1
_geom_angle_atom_site_label_2
_geom_angle_atom_site_label_3
_geom_angle_site_symmetry_1
_geom_angle_site_symmetry_3
_geom_angle
O4 Ge1 O2 . . 113.86(8)
O4 Ge1 O3 . . 117.39(8)
O2 Ge1 O3 . . 102.84(9)
O4 Ge1 O1 . . 115.70(9)
O2 Ge1 O1 . . 101.64(8)
O3 Ge1 O1 . . 103.37(8)
O8 Ge2 O6 . . 117.61(9)
O8 Ge2 O5 . . 120.95(8)
O6 Ge2 O5 . . 106.11(8)
O8 Ge2 O7 . . 109.18(8)
O6 Ge2 O7 . . 100.20(8)
O5 Ge2 O7 . . 99.31(8)
O9 Ge3 O9 . 4_655 108.97(12)
O9 Ge3 O7 . . 112.56(8)
O9 Ge3 O7 4_655 . 109.74(8)
O7 Ge3 O7 . 4_655 103.23(11)
O3 Ca1 O1 5_666 . 89.61(6)
O3 Ca1 O5 5_666 . 111.40(7)
O1 Ca1 O5 . . 86.65(6)
O3 Ca1 O2 5_666 7_765 157.14(6)
O1 Ca1 O2 . 7_765 99.67(7)
O5 Ca1 O2 . 7_765 90.10(6)
O3 Ca1 O4 5_666 7_665 92.25(6)
O1 Ca1 O4 . 7_665 177.23(7)
O5 Ca1 O4 . 7_665 90.77(6)
O2 Ca1 O4 7_765 7_665 79.34(6)
O3 Ca1 O3 5_666 7_765 89.80(4)
O1 Ca1 O3 . 7_765 102.68(7)
O5 Ca1 O3 . 7_765 157.07(6)
O2 Ca1 O3 7_765 7_765 67.85(6)
O4 Ca1 O3 7_665 7_765 79.38(6)
O1 Ca2 O4 5_766 5_666 84.57(6)
O1 Ca2 O4 . 5_666 95.43(6)
O1 Ca2 O3 . 5_766 108.20(6)
O4 Ca2 O3 5_666 5_766 83.91(6)
O4 Ca2 O3 1_655 5_766 96.09(6)
O1 Ca2 O3 . . 71.80(6)
O4 Ca2 O3 5_666 . 96.09(6)
O6 Ca3 O8 1_655 . 87.58(7)
O6 Ca3 O2 1_655 . 118.99(7)
O8 Ca3 O2 . . 105.53(6)
O6 Ca3 O1 1_655 . 170.48(6)
O8 Ca3 O1 . . 93.03(6)
O2 Ca3 O1 . . 69.98(6)
O6 Ca3 O4 1_655 1_655 95.82(7)
O8 Ca3 O4 . 1_655 169.15(6)
O2 Ca3 O4 . 1_655 81.86(6)
O1 Ca3 O4 . 1_655 81.93(7)
O6 Ca3 O5 1_655 1_655 70.11(6)
O8 Ca3 O5 . 1_655 80.83(6)
O2 Ca3 O5 . 1_655 168.60(6)
O1 Ca3 O5 . 1_655 100.60(6)
O4 Ca3 O5 1_655 1_655 90.61(6)
O2 Ca4 O9 . 7_755 92.04(7)
O2 Ca4 O6 . . 94.65(7)
O9 Ca4 O6 7_755 . 87.12(7)
O2 Ca4 O8 . 7_755 94.66(6)
O9 Ca4 O8 7_755 7_755 84.92(6)
O6 Ca4 O8 . 7_755 167.95(7)
O2 Ca4 O5 . 7_655 91.44(6)
O9 Ca4 O5 7_755 7_655 165.35(7)
O6 Ca4 O5 . 7_655 106.77(6)
O8 Ca4 O5 7_755 7_655 80.61(6)
O2 Ca4 O7 . 7_655 157.73(6)
O9 Ca4 O7 7_755 7_655 108.27(6)
O6 Ca4 O7 . 7_655 95.39(6)
O8 Ca4 O7 7_755 7_655 78.59(6)
O5 Ca4 O7 7_655 7_655 66.62(6)
O9 Ca5 O9 6_556 7_655 71.09(9)
O9 Ca5 O7 6_556 . 119.13(6)
O9 Ca5 O7 7_655 . 130.81(6)
O7 Ca5 O7 . 4 91.03(8)
O9 Ca5 O8 6_556 1_455 145.21(6)
O9 Ca5 O8 7_655 1_455 76.18(6)
O7 Ca5 O8 . 1_455 74.90(6)
O7 Ca5 O8 4 1_455 76.05(6)
O8 Ca5 O8 1_455 4_655 138.06(8)
O9 Ca5 O6 6_556 4 71.31(6)
O9 Ca5 O6 7_655 4 83.58(6)
O7 Ca5 O6 . 4 145.32(6)
O8 Ca5 O6 1_455 4 116.69(6)
O8 Ca5 O6 4_655 4 74.99(5)
O7 Ca5 O6 . . 63.25(5)
O6 Ca5 O6 4 . 149.20(8)
Ge1 O1 Ca1 . . 125.32(10)
Ge1 O1 Ca2 . . 92.87(8)
Ca1 O1 Ca2 . . 118.62(8)
Ge1 O1 Ca3 . . 92.95(8)
Ca1 O1 Ca3 . . 123.30(8)
Ca2 O1 Ca3 . . 96.02(7)
Ge1 O2 Ca4 . . 124.13(9)
Ge1 O2 Ca3 . . 95.18(8)
Ca4 O2 Ca3 . . 108.06(7)
Ge1 O2 Ca1 . 7_755 95.98(8)
Ca4 O2 Ca1 . 7_755 127.70(8)
Ca3 O2 Ca1 . 7_755 98.95(6)
Ge1 O3 Ca1 . 5_666 124.88(9)
Ge1 O3 Ca2 . . 91.49(7)
Ca1 O3 Ca2 5_666 . 116.69(7)
Ge1 O3 Ca1 . 7_755 93.22(7)
Ca1 O3 Ca1 5_666 7_755 125.67(7)
Ca2 O3 Ca1 . 7_755 96.74(6)
Ge1 O4 Ca2 . 1_455 119.46(9)
Ge1 O4 Ca3 . 1_455 123.32(9)
Ca2 O4 Ca3 1_455 1_455 94.85(7)
Ge1 O4 Ca1 . 7_655 119.81(10)
Ca2 O4 Ca1 1_455 7_655 97.65(7)
Ca3 O4 Ca1 1_455 7_655 95.67(7)
Ge2 O5 Ca1 . . 123.06(9)
Ge2 O5 Ca4 . 7_665 98.64(8)
Ca1 O5 Ca4 . 7_665 123.07(8)
Ge2 O5 Ca3 . 1_455 88.51(7)
Ca1 O5 Ca3 . 1_455 120.15(7)
Ca4 O5 Ca3 7_665 1_455 95.30(6)
Ge2 O6 Ca3 . 1_455 95.01(8)
Ge2 O6 Ca4 . . 125.48(9)
Ca3 O6 Ca4 1_455 . 111.56(8)
Ge2 O6 Ca5 . . 95.84(8)
Ca3 O6 Ca5 1_455 . 94.90(6)
Ca4 O6 Ca5 . . 126.32(7)
Ge3 O7 Ge2 . . 115.45(9)
Ge3 O7 Ca4 . 7_665 110.66(8)
Ge2 O7 Ca4 . 7_665 95.22(7)
Ge3 O7 Ca5 . . 128.79(8)
Ge2 O7 Ca5 . . 100.62(7)
Ca4 O7 Ca5 7_665 . 100.27(6)
Ge2 O8 Ca3 . . 113.25(9)
Ge2 O8 Ca4 . 7_765 121.26(9)
Ca3 O8 Ca4 . 7_765 101.02(7)
Ge2 O8 Ca5 . 1_655 120.62(9)
Ca3 O8 Ca5 . 1_655 96.79(6)
Ca4 O8 Ca5 7_765 1_655 99.62(6)
Ge3 O9 Ca4 . 7_765 122.46(9)
Ge3 O9 Ca5 . 6_666 89.97(7)
Ca4 O9 Ca5 7_765 6_666 145.98(8)

loop_
_geom_bond_atom_site_label_1
_geom_bond_atom_site_label_2
_geom_bond_site_symmetry_2
_geom_bond_distance
Ge1 O4 . 1.744(2)
Ge1 O2 . 1.7604(17)
Ge1 O3 . 1.7613(17)
Ge1 O1 . 1.7746(19)
Ge2 O8 . 1.7296(18)
Ge2 O6 . 1.7341(18)
Ge2 O5 . 1.7440(17)
Ge2 O7 . 1.8362(17)
Ge3 O9 . 1.7082(18)
Ge3 O7 . 1.7919(17)
Ca1 O3 5_666 2.3132(18)
Ca1 O1 . 2.3272(19)
Ca1 O5 . 2.3539(18)
Ca1 O2 7_765 2.4261(19)
Ca1 O4 7_665 2.486(2)
Ca1 O3 7_765 2.5052(19)
Ca2 O1 . 2.3399(18)
Ca2 O4 1_655 2.3764(19)
Ca2 O3 . 2.3912(18)
Ca3 O6 1_655 2.3235(19)
Ca3 O8 . 2.3592(18)
Ca3 O2 . 2.3616(18)
Ca3 O1 . 2.4161(19)
Ca3 O4 1_655 2.4244(19)
Ca3 O5 1_655 2.5090(18)
Ca4 O2 . 2.2562(18)
Ca4 O9 7_755 2.2664(18)
Ca4 O6 . 2.3259(18)
Ca4 O8 7_755 2.4103(18)
Ca4 O5 7_655 2.4716(18)
Ca4 O7 7_655 2.4979(18)
Ca5 O9 6_556 2.3918(19)
Ca5 O7 . 2.5014(18)
Ca5 O8 1_455 2.6098(18)
Ca5 O6 . 2.7124(18)
